data_2021829
loop_
_publ_author_name
'Fang, Zi-Yi'
'Zhang, Li'
'Ma, Jian-Ping'
'Zhao, Long'
'Wang, Shi-Ling'
'Xie, Nan-Hua'
'Liu, Yi-Qin'
'Guo, Xiao-Ying'
'Qin, Jie'

_publ_section_title
;
 Dinuclear cobalt and nickel complexes of a mercaptoacetic acid
 substituted 1,2,4-triazole ligand: syntheses, structures and urease
 inhibitory studies
;
_journal_coeditor_code YP3199
_journal_issue 12
_journal_name_full 'Acta Crystallographica Section C'
_journal_page_first
;
;
_journal_paper_doi 10.1107/S2053229619015602
_journal_volume 75
_journal_year 2019
_chemical_formula_iupac '[Co2 (C9 H6 N4 O2 S)2 (C H4 O)2 (H2 O)2], 2C H4 O'
_chemical_formula_moiety 'C H4 O, C10 H12 Co N4 O4 S'
_chemical_formula_sum 'C11 H16 Co N4 O5 S'
_chemical_formula_weight 375.27
_chemical_name_systematic
'{\m-3-[(Carboxylatomethyl)sulfanyl]-5-(pyridin-2-yl)-4<i>H</i>-1,2,4-triazol-4-ido-\k^2^<i>N</i>^1^,<i>N</i>^5^:<i>N</i>^2^,<i>O</i>}bis[aqua(methanol-\k<i>O</i>)cobalt(II)] methanol disolvate'
_space_group_crystal_system monoclinic
_space_group_IT_number 14
_space_group_name_Hall '-P 2ybc'
_space_group_name_H-M_alt 'P 1 21/c 1'
_atom_sites_solution_hydrogens geom
_atom_sites_solution_primary iterative
_atom_sites_solution_secondary difmap
_audit_creation_method
;
  Olex2 1.2
  (compiled Apr 23 2013 17:54:37, GUI svn.r4466)
;
_cell_angle_alpha 90.00
_cell_angle_beta 105.719(5)
_cell_angle_gamma 90.00
_cell_formula_units_Z 4
_cell_length_a 9.5941(5)
_cell_length_b 14.9735(5)
_cell_length_c 10.7212(5)
_cell_measurement_reflns_used 3192
_cell_measurement_temperature 293(2)
_cell_measurement_theta_max 27.9440
_cell_measurement_theta_min 3.4890
_cell_volume 1482.58(12)
_computing_cell_refinement
;
CrysAlis PRO (Rigaku OD, 2015)
;
_computing_data_collection
;
CrysAlis PRO (Rigaku OD, 2015)
;
_computing_data_reduction
;
CrysAlis PRO (Rigaku OD, 2015)
;
_computing_molecular_graphics
;
<i>OLEX2</i> (Dolomanov <i>et al.</i>,  2009)
;
_computing_publication_material
;
<i>OLEX2</i> (Dolomanov <i>et al.</i>,  2009)
;
_computing_structure_refinement
;
SHELXL97 (Sheldrick, 2008)
;
_computing_structure_solution
;
SUPERFLIP (Palatinus & Chapuis, 2007)
;
_diffrn_ambient_temperature 293(2)
_diffrn_detector 'CCD plate'
_diffrn_detector_area_resol_mean 16.0793
_diffrn_measured_fraction_theta_full 0.9975
_diffrn_measured_fraction_theta_max 0.8743
_diffrn_measurement_device 'four-circle diffractometer'
_diffrn_measurement_device_type 'Rigaku OD SuperNova Dual source diffractometer with an Eos detector'
_diffrn_measurement_method '\w scans'
_diffrn_radiation_monochromator mirror
_diffrn_radiation_probe x-ray
_diffrn_radiation_type 'Mo K\a'
_diffrn_radiation_wavelength 0.71073
_diffrn_reflns_av_R_equivalents 0.0402
_diffrn_reflns_av_unetI/netI 0.0428
_diffrn_reflns_limit_h_max 11
_diffrn_reflns_limit_h_min -11
_diffrn_reflns_limit_k_max 18
_diffrn_reflns_limit_k_min -18
_diffrn_reflns_limit_l_max 13
_diffrn_reflns_limit_l_min -13
_diffrn_reflns_number 9634
_diffrn_reflns_theta_full 25.65
_diffrn_reflns_theta_max 25.67
_diffrn_reflns_theta_min 3.36
_diffrn_source 'micro-focus sealed X-ray tube'
_exptl_absorpt_coefficient_mu 1.327
_exptl_absorpt_correction_T_max 1.00000
_exptl_absorpt_correction_T_min 0.69726
_exptl_absorpt_correction_type multi-scan
_exptl_absorpt_process_details
;
(CrysAlis PRO; Rigaku OD, 2015)
;
_exptl_crystal_colour 'clear light red'
_exptl_crystal_density_diffrn 1.681
_exptl_crystal_density_method 'not measured'
_exptl_crystal_description block
_exptl_crystal_F_000 772
_exptl_crystal_size_max 0.13
_exptl_crystal_size_mid 0.1
_exptl_crystal_size_min 0.06
_refine_diff_density_max 0.390
_refine_diff_density_min -0.382
_refine_ls_extinction_method none
_refine_ls_goodness_of_fit_ref 1.061
_refine_ls_hydrogen_treatment mixed
_refine_ls_matrix_type full
_refine_ls_number_parameters 205
_refine_ls_number_reflns 2813
_refine_ls_number_restraints 0
_refine_ls_restrained_S_all 1.061
_refine_ls_R_factor_all 0.0550
_refine_ls_R_factor_gt 0.0378
_refine_ls_shift/su_max 0.002
_refine_ls_shift/su_mean 0.000
_refine_ls_structure_factor_coef Fsqd
_refine_ls_weighting_details 'calc w=1/[\s^2^(Fo^2^)+(0.0452P)^2^+0.6443P] where P=(Fo^2^+2Fc^2^)/3'
_refine_ls_weighting_scheme calc
_refine_ls_wR_factor_gt 0.0919
_refine_ls_wR_factor_ref 0.0997
_reflns_number_gt 2198
_reflns_number_total 2813
_reflns_threshold_expression >2sigma(I)
_cod_data_source_file yp3199sup1.cif
_cod_data_source_block 1
_cod_original_cell_volume 1482.58(11)
_cod_original_sg_symbol_H-M 'P 21/c'
_cod_database_code 2021829

loop_
_space_group_symop_id
_space_group_symop_operation_xyz
1 'x, y, z'
2 '-x, y+1/2, -z+1/2'
3 '-x, -y, -z'
4 'x, -y-1/2, z-1/2'

loop_
_atom_site_type_symbol
_atom_site_label
_atom_site_fract_x
_atom_site_fract_y
_atom_site_fract_z
_atom_site_U_iso_or_equiv
_atom_site_adp_type
_atom_site_calc_flag
_atom_site_refinement_flags
_atom_site_occupancy
_atom_site_symmetry_multiplicity
O O5 0.0600(3) 0.74701(16) 0.0046(3) 0.0537(7) Uani d . 1 1
H H5 -0.0110 0.7161 0.0029 0.081 Uiso calc R 1 1
Co Co1 0.43485(5) 0.58198(2) 0.12944(4) 0.03065(15) Uani d . 1 1
C C1 0.1824(4) 0.6061(2) 0.2688(3) 0.0424(8) Uani d . 1 1
H H1 0.2315 0.6572 0.3057 0.051 Uiso calc R 1 1
C C2 0.0517(4) 0.5871(2) 0.2921(3) 0.0498(9) Uani d . 1 1
H H2 0.0128 0.6253 0.3422 0.060 Uiso calc R 1 1
C C3 -0.0206(4) 0.5109(2) 0.2404(4) 0.0507(9) Uani d . 1 1
H H3 -0.1093 0.4968 0.2549 0.061 Uiso calc R 1 1
C C4 0.0402(4) 0.4552(2) 0.1663(3) 0.0411(8) Uani d . 1 1
H H4 -0.0056 0.4025 0.1318 0.049 Uiso calc R 1 1
C C5 0.1700(3) 0.47971(18) 0.1449(3) 0.0313(7) Uani d . 1 1
C C6 0.2399(3) 0.42889(18) 0.0612(3) 0.0296(7) Uani d . 1 1
C C7 0.2879(3) 0.33642(19) -0.0663(3) 0.0337(7) Uani d . 1 1
C C8 0.4398(4) 0.1962(2) -0.1377(4) 0.0473(9) Uani d . 1 1
H H8A 0.4916 0.2105 -0.0490 0.057 Uiso calc R 1 1
H H8B 0.4290 0.1318 -0.1435 0.057 Uiso calc R 1 1
C C9 0.5307(4) 0.22571(19) -0.2260(3) 0.0353(7) Uani d . 1 1
C C10 0.6575(5) 0.5355(3) 0.4020(4) 0.0698(12) Uani d . 1 1
H H10A 0.7565 0.5221 0.4060 0.105 Uiso calc R 1 1
H H10B 0.6311 0.5057 0.4714 0.105 Uiso calc R 1 1
H H10C 0.6466 0.5988 0.4099 0.105 Uiso calc R 1 1
C C11 0.0690(5) 0.8148(3) 0.0918(5) 0.0807(14) Uani d . 1 1
H H11A 0.1567 0.8479 0.0994 0.121 Uiso calc R 1 1
H H11B 0.0696 0.7904 0.1747 0.121 Uiso calc R 1 1
H H11C -0.0127 0.8538 0.0625 0.121 Uiso calc R 1 1
H H3A 0.589(6) 0.453(4) 0.271(5) 0.121 Uiso d . 1 1
N N1 0.2425(3) 0.55455(16) 0.1956(2) 0.0340(6) Uani d . 1 1
N N2 0.3592(3) 0.45912(15) 0.0357(2) 0.0307(6) Uani d . 1 1
N N3 0.3906(3) 0.39900(15) -0.0502(2) 0.0316(6) Uani d . 1 1
N N4 0.1911(3) 0.35183(16) 0.0016(2) 0.0359(6) Uani d . 1 1
O O1 0.5363(3) 0.30680(13) -0.2522(2) 0.0415(6) Uani d . 1 1
O O2 0.5970(3) 0.16538(13) -0.2667(2) 0.0474(6) Uani d . 1 1
O O3 0.5676(3) 0.50635(15) 0.2832(2) 0.0520(7) Uani d . 1 1
O O4 0.3017(3) 0.65918(15) -0.0206(2) 0.0486(6) Uani d . 1 1
H H4A 0.2302 0.6927 -0.0197 0.073 Uiso d R 1 1
H H4B 0.3305 0.6545 -0.0886 0.073 Uiso d R 1 1
S S1 0.26298(10) 0.24579(6) -0.17317(10) 0.0563(3) Uani d . 1 1

loop_
_atom_site_aniso_label
_atom_site_aniso_U_11
_atom_site_aniso_U_22
_atom_site_aniso_U_33
_atom_site_aniso_U_12
_atom_site_aniso_U_13
_atom_site_aniso_U_23
O5 0.0494(17) 0.0439(14) 0.0777(18) -0.0033(11) 0.0340(15) -0.0048(13)
Co1 0.0413(3) 0.0196(2) 0.0368(3) -0.00182(17) 0.0205(2) -0.00387(16)
C1 0.059(2) 0.0312(16) 0.045(2) -0.0015(15) 0.0283(18) -0.0091(14)
C2 0.063(3) 0.045(2) 0.051(2) 0.0070(18) 0.033(2) -0.0092(16)
C3 0.051(2) 0.054(2) 0.057(2) 0.0008(18) 0.0332(19) -0.0041(18)
C4 0.044(2) 0.0358(17) 0.0499(19) -0.0040(15) 0.0236(17) -0.0062(15)
C5 0.0378(19) 0.0261(15) 0.0346(16) 0.0011(13) 0.0174(14) 0.0009(12)
C6 0.0322(18) 0.0246(14) 0.0353(16) -0.0001(12) 0.0149(14) -0.0009(12)
C7 0.0339(18) 0.0262(15) 0.0460(18) -0.0019(13) 0.0195(15) -0.0080(13)
C8 0.073(3) 0.0228(15) 0.062(2) -0.0019(15) 0.045(2) -0.0035(15)
C9 0.052(2) 0.0238(15) 0.0368(17) -0.0052(13) 0.0228(15) -0.0057(13)
C10 0.083(3) 0.059(3) 0.061(3) 0.018(2) 0.009(2) -0.012(2)
C11 0.071(3) 0.076(3) 0.094(4) -0.019(3) 0.022(3) -0.006(3)
N1 0.0466(17) 0.0252(12) 0.0359(14) 0.0016(11) 0.0209(13) -0.0013(11)
N2 0.0373(16) 0.0227(12) 0.0366(14) 0.0004(11) 0.0177(12) -0.0051(10)
N3 0.0369(16) 0.0232(12) 0.0390(14) -0.0017(10) 0.0178(12) -0.0088(10)
N4 0.0412(17) 0.0273(13) 0.0454(16) -0.0024(11) 0.0225(13) -0.0053(11)
O1 0.0694(16) 0.0201(10) 0.0449(13) -0.0054(10) 0.0324(12) -0.0042(9)
O2 0.0729(18) 0.0242(11) 0.0614(15) 0.0004(10) 0.0460(14) -0.0041(10)
O3 0.0767(19) 0.0247(11) 0.0475(15) 0.0024(12) 0.0046(13) -0.0006(10)
O4 0.0547(16) 0.0550(15) 0.0461(14) 0.0216(12) 0.0308(12) 0.0130(11)
S1 0.0523(6) 0.0462(5) 0.0800(7) -0.0165(4) 0.0345(6) -0.0363(5)

loop_
_atom_type_symbol
_atom_type_description
_atom_type_scat_dispersion_real
_atom_type_scat_dispersion_imag
_atom_type_scat_source
C C 0.0033 0.0016 'International Tables Vol C Tables 4.2.6.8 and 6.1.1.4'
H H 0.0000 0.0000 'International Tables Vol C Tables 4.2.6.8 and 6.1.1.4'
Co Co 0.3494 0.9721 'International Tables Vol C Tables 4.2.6.8 and 6.1.1.4'
N N 0.0061 0.0033 'International Tables Vol C Tables 4.2.6.8 and 6.1.1.4'
O O 0.0106 0.0060 'International Tables Vol C Tables 4.2.6.8 and 6.1.1.4'
S S 0.1246 0.1234 'International Tables Vol C Tables 4.2.6.8 and 6.1.1.4'

loop_
_geom_angle_atom_site_label_1
_geom_angle_atom_site_label_2
_geom_angle_atom_site_label_3
_geom_angle_site_symmetry_1
_geom_angle_site_symmetry_3
_geom_angle
C11 O5 H5 . . 109.5
N2 Co1 N1 . . 77.33(9)
N3 Co1 N1 3_665 . 174.48(9)
N3 Co1 N2 3_665 . 97.73(9)
N3 Co1 O1 3_665 3_665 99.37(9)
N3 Co1 O3 3_665 . 90.55(11)
N3 Co1 O4 3_665 . 90.11(9)
O1 Co1 N1 3_665 . 85.71(9)
O1 Co1 N2 3_665 . 162.68(9)
O1 Co1 O3 3_665 . 89.24(9)
O1 Co1 O4 3_665 . 89.61(9)
O3 Co1 N1 . . 91.71(10)
O3 Co1 N2 . . 87.80(9)
O4 Co1 N1 . . 87.72(9)
O4 Co1 N2 . . 93.16(9)
O4 Co1 O3 . . 178.75(9)
C2 C1 H1 . . 118.4
N1 C1 H1 . . 118.4
N1 C1 C2 . . 123.2(3)
C1 C2 H2 . . 120.5
C3 C2 C1 . . 119.1(3)
C3 C2 H2 . . 120.5
C2 C3 H3 . . 120.4
C2 C3 C4 . . 119.1(3)
C4 C3 H3 . . 120.4
C3 C4 H4 . . 120.8
C5 C4 C3 . . 118.4(3)
C5 C4 H4 . . 120.8
C4 C5 C6 . . 123.2(3)
N1 C5 C4 . . 123.0(3)
N1 C5 C6 . . 113.8(3)
N2 C6 C5 . . 120.7(2)
N2 C6 N4 . . 113.9(2)
N4 C6 C5 . . 125.4(3)
N3 C7 N4 . . 113.8(3)
N3 C7 S1 . . 126.4(2)
N4 C7 S1 . . 119.7(2)
H8A C8 H8B . . 107.6
C9 C8 H8A . . 108.6
C9 C8 H8B . . 108.6
C9 C8 S1 . . 114.6(2)
S1 C8 H8A . . 108.6
S1 C8 H8B . . 108.6
O1 C9 C8 . . 119.4(3)
O2 C9 C8 . . 116.1(3)
O2 C9 O1 . . 124.5(3)
H10A C10 H10B . . 109.5
H10A C10 H10C . . 109.5
H10B C10 H10C . . 109.5
O3 C10 H10A . . 109.5
O3 C10 H10B . . 109.5
O3 C10 H10C . . 109.5
O5 C11 H11A . . 109.5
O5 C11 H11B . . 109.5
O5 C11 H11C . . 109.5
H11A C11 H11B . . 109.5
H11A C11 H11C . . 109.5
H11B C11 H11C . . 109.5
C1 N1 Co1 . . 128.2(2)
C1 N1 C5 . . 117.1(3)
C5 N1 Co1 . . 114.39(19)
C6 N2 Co1 . . 113.67(18)
C6 N2 N3 . . 105.8(2)
N3 N2 Co1 . . 140.52(19)
C7 N3 Co1 . 3_665 133.35(19)
C7 N3 N2 . . 104.9(2)
N2 N3 Co1 . 3_665 121.75(18)
C6 N4 C7 . . 101.7(2)
C9 O1 Co1 . 3_665 129.6(2)
Co1 O3 H3A . . 120(4)
C10 O3 Co1 . . 129.3(2)
C10 O3 H3A . . 109(4)
Co1 O4 H4A . . 129.6
Co1 O4 H4B . . 109.8
H4A O4 H4B . . 120.6
C7 S1 C8 . . 103.21(16)

loop_
_geom_bond_atom_site_label_1
_geom_bond_atom_site_label_2
_geom_bond_site_symmetry_2
_geom_bond_distance
O5 H5 . 0.8200
O5 C11 . 1.367(5)
Co1 N1 . 2.187(3)
Co1 N2 . 2.127(2)
Co1 N3 3_665 2.093(2)
Co1 O1 3_665 2.094(2)
Co1 O3 . 2.118(2)
Co1 O4 . 2.108(2)
C1 H1 . 0.9300
C1 C2 . 1.373(5)
C1 N1 . 1.338(4)
C2 H2 . 0.9300
C2 C3 . 1.372(5)
C3 H3 . 0.9300
C3 C4 . 1.385(4)
C4 H4 . 0.9300
C4 C5 . 1.375(4)
C5 C6 . 1.470(4)
C5 N1 . 1.353(4)
C6 N2 . 1.326(4)
C6 N4 . 1.340(4)
C7 N3 . 1.336(4)
C7 N4 . 1.346(4)
C7 S1 . 1.750(3)
C8 H8A . 0.9700
C8 H8B . 0.9700
C8 C9 . 1.517(4)
C8 S1 . 1.796(4)
C9 O1 . 1.251(3)
C9 O2 . 1.249(3)
C10 H10A . 0.9600
C10 H10B . 0.9600
C10 H10C . 0.9600
C10 O3 . 1.400(4)
C11 H11A . 0.9600
C11 H11B . 0.9600
C11 H11C . 0.9600
N2 N3 . 1.379(3)
N3 Co1 3_665 2.093(2)
O1 Co1 3_665 2.094(2)
O3 H3A . 0.84(6)
O4 H4A . 0.8522
O4 H4B . 0.8499

loop_
_geom_hbond_atom_site_label_D
_geom_hbond_atom_site_label_H
_geom_hbond_atom_site_label_A
_geom_hbond_site_symmetry_A
_geom_hbond_distance_DH
_geom_hbond_distance_HA
_geom_hbond_distance_DA
_geom_hbond_angle_DHA
O5 H5 N4 3_565 0.82 1.99 2.813(3) 176.3
O3 H3A O2 4_566 0.84(6) 1.83(6) 2.657(3) 169(5)
O4 H4A O5 . 0.85 1.90 2.742(3) 167.4
O4 H4B O2 2_654 0.85 1.87 2.711(3) 169.9

loop_
_geom_torsion_atom_site_label_1
_geom_torsion_atom_site_label_2
_geom_torsion_atom_site_label_3
_geom_torsion_atom_site_label_4
_geom_torsion_site_symmetry_1
_geom_torsion_site_symmetry_4
_geom_torsion
Co1 N2 N3 Co1 . 3_665 0.4(4)
Co1 N2 N3 C7 . . -178.2(2)
C1 C2 C3 C4 . . 0.1(6)
C2 C1 N1 Co1 . . 172.1(3)
C2 C1 N1 C5 . . -1.1(5)
C2 C3 C4 C5 . . -1.4(5)
C3 C4 C5 C6 . . -176.0(3)
C3 C4 C5 N1 . . 1.6(5)
C4 C5 C6 N2 . . 174.7(3)
C4 C5 C6 N4 . . -3.4(5)
C4 C5 N1 Co1 . . -174.5(2)
C4 C5 N1 C1 . . -0.4(5)
C5 C6 N2 Co1 . . 1.2(4)
C5 C6 N2 N3 . . -176.6(3)
C5 C6 N4 C7 . . 177.0(3)
C6 C5 N1 Co1 . . 3.4(3)
C6 C5 N1 C1 . . 177.5(3)
C6 N2 N3 Co1 . 3_665 177.22(19)
C6 N2 N3 C7 . . -1.4(3)
C8 C9 O1 Co1 . 3_665 45.3(4)
C9 C8 S1 C7 . . -95.7(3)
N1 Co1 N2 C6 . . 0.5(2)
N1 Co1 N2 N3 . . 177.1(3)
N1 Co1 O3 C10 . . -98.2(3)
N1 C1 C2 C3 . . 1.3(6)
N1 C5 C6 N2 . . -3.1(4)
N1 C5 C6 N4 . . 178.7(3)
N2 Co1 N1 C1 . . -175.5(3)
N2 Co1 N1 C5 . . -2.2(2)
N2 Co1 O3 C10 . . -175.5(3)
N2 C6 N4 C7 . . -1.3(3)
N3 Co1 N1 C1 3_665 . -148.8(9)
N3 Co1 N1 C5 3_665 . 24.6(11)
N3 Co1 N2 C6 3_665 . -177.0(2)
N3 Co1 N2 N3 3_665 . -0.3(3)
N3 Co1 O3 C10 3_665 . 86.8(3)
N3 C7 N4 C6 . . 0.3(4)
N3 C7 S1 C8 . . 51.0(3)
N4 C6 N2 Co1 . . 179.5(2)
N4 C6 N2 N3 . . 1.7(3)
N4 C7 N3 Co1 . 3_665 -177.7(2)
N4 C7 N3 N2 . . 0.7(4)
N4 C7 S1 C8 . . -134.6(3)
O1 Co1 N1 C1 3_665 . 8.0(3)
O1 Co1 N1 C5 3_665 . -178.7(2)
O1 Co1 N2 C6 3_665 . 12.4(4)
O1 Co1 N2 N3 3_665 . -170.9(3)
O1 Co1 O3 C10 3_665 . -12.5(3)
O2 C9 O1 Co1 . 3_665 -133.9(3)
O3 Co1 N1 C1 . . 97.1(3)
O3 Co1 N1 C5 . . -89.5(2)
O3 Co1 N2 C6 . . 92.7(2)
O3 Co1 N2 N3 . . -90.6(3)
O4 Co1 N1 C1 . . -81.8(3)
O4 Co1 N1 C5 . . 91.6(2)
O4 Co1 N2 C6 . . -86.5(2)
O4 Co1 N2 N3 . . 90.2(3)
O4 Co1 O3 C10 . . -35(5)
S1 C7 N3 Co1 . 3_665 -3.0(5)
S1 C7 N3 N2 . . 175.5(2)
S1 C7 N4 C6 . . -174.8(2)
S1 C8 C9 O1 . . 45.2(4)
S1 C8 C9 O2 . . -135.5(3)

_cod_database_fobs_code 2021829
